data_7204596
loop_
_publ_author_name
'Baskar Raj, S.'
'Sethuraman, V.'
'Francis, S.'
'Hemamalini, M.'
'Muthiah, P. Thomas'
'Bocelli, G.'
'Cantoni, A.'
'Rychlewska, U.'
'Warzajtis, B.'

_publ_section_title
;
 Supramolecular organisation via hydrogen bonding in trimethoprim
 sulfonate salts
;
_journal_issue 15
_journal_name_full CrystEngComm
_journal_page_first 70
_journal_paper_doi 10.1039/b300126a
_journal_volume 5
_journal_year 2003
_chemical_formula_moiety (C14H19N4O3+),(C6H5SO3-).H20
_chemical_formula_sum 'C20 H26 N4 O7 S'
_chemical_formula_weight 466.51
_chemical_name_common
;
(2,4-diamino-5-(3',4',5'-trimethoxybenzyl)pyrimidinium)
benzenesulfonate, monohydrate.
;
_chemical_name_systematic
;
[2,4-diamino-5-(3',4',5'-trimethoxybenzyl)pyrimidinium] benzenesulfonate,
monohydrate.
;
_space_group_IT_number 14
_symmetry_cell_setting monoclinic
_symmetry_space_group_name_Hall '-P 2ybc'
_symmetry_space_group_name_H-M 'P 1 21/c 1'
_atom_sites_solution_hydrogens geom
_atom_sites_solution_primary direct
_atom_sites_solution_secondary difmap
_audit_creation_method SHELXL-97
_cell_angle_alpha 90.00
_cell_angle_beta 107.80(2)
_cell_angle_gamma 90.00
_cell_formula_units_Z 4
_cell_length_a 17.507(2)
_cell_length_b 6.323(3)
_cell_length_c 21.350(2)
_cell_measurement_reflns_used 50
_cell_measurement_temperature 293(2)
_cell_volume 2250.2(11)
_computing_cell_refinement 'Bruker AXS Smart Single Crystal with CCD'
_computing_data_collection 'Bruker AXS Smart Single Crystal with CCD'
_computing_data_reduction 'Bruker AXS Smart Single Crystal with CCD'
_computing_molecular_graphics 'PLATON (Spek, 1997)'
_computing_publication_material 'PLATON (Spek, 1997)'
_computing_structure_refinement 'SHELXL-97 (Sheldrick, 1997)'
_computing_structure_solution 'SHELXS-97 (Sheldrick, 1997)'
_diffrn_ambient_temperature 293(2)
_diffrn_measured_fraction_theta_full 0.876
_diffrn_measured_fraction_theta_max 0.876
_diffrn_measurement_device_type 'Bruker AXS Smart diffractometer'
_diffrn_measurement_method \w--2\q
_diffrn_radiation_monochromator graphite
_diffrn_radiation_source 'fine-focus sealed tube'
_diffrn_radiation_type MoK\a
_diffrn_radiation_wavelength 0.71069
_diffrn_reflns_av_R_equivalents 0.0648
_diffrn_reflns_av_sigmaI/netI 0.1294
_diffrn_reflns_limit_h_max 23
_diffrn_reflns_limit_h_min -23
_diffrn_reflns_limit_k_max 8
_diffrn_reflns_limit_k_min -8
_diffrn_reflns_limit_l_max 27
_diffrn_reflns_limit_l_min -24
_diffrn_reflns_number 17125
_diffrn_reflns_theta_full 28.32
_diffrn_reflns_theta_max 28.32
_diffrn_reflns_theta_min 1.22
_diffrn_standards_decay_% 0
_diffrn_standards_interval_count 100
_diffrn_standards_interval_time 60
_diffrn_standards_number 1
_exptl_absorpt_coefficient_mu 0.193
_exptl_absorpt_correction_type none
_exptl_crystal_colour colourless
_exptl_crystal_density_diffrn 1.377
_exptl_crystal_density_method 'not measured'
_exptl_crystal_description 'Plate shaped crystal'
_exptl_crystal_F_000 984
_exptl_crystal_size_max 0.25
_exptl_crystal_size_mid 0.17
_exptl_crystal_size_min 0.09
_refine_diff_density_max 0.141
_refine_diff_density_min -0.206
_refine_diff_density_rms 0.033
_refine_ls_extinction_method none
_refine_ls_goodness_of_fit_ref 0.714
_refine_ls_hydrogen_treatment mixed
_refine_ls_matrix_type full
_refine_ls_number_parameters 393
_refine_ls_number_reflns 4924
_refine_ls_number_restraints 0
_refine_ls_restrained_S_all 0.714
_refine_ls_R_factor_all 0.1560
_refine_ls_R_factor_gt 0.0389
_refine_ls_shift/su_max 0.000
_refine_ls_shift/su_mean 0.000
_refine_ls_structure_factor_coef Fsqd
_refine_ls_weighting_details 'calc w=1/[\s^2^(Fo^2^)+(0.0382P)^2^+0.0000P] where P=(Fo^2^+2Fc^2^)/3'
_refine_ls_weighting_scheme calc
_refine_ls_wR_factor_gt 0.0671
_refine_ls_wR_factor_ref 0.0930
_reflns_number_gt 2022
_reflns_number_total 4924
_reflns_threshold_expression >2sigma(I)
_cod_data_source_file b300126a.txt
_cod_data_source_block for_compound_1
_cod_depositor_comments
;
The following automatic conversions were performed:
'_symmetry_cell_setting' value 'Monoclinic' changed to 'monoclinic'
according to '/home/saulius/struct/CIF-dictionaries/cif_core.dic'
dictionary named 'cif_core.dic' version 2.4.1 from 2010-06-29.

Automatic conversion script
Id: cif_fix_enum 1527 2010-12-29 10:47:43Z saulius 
;
_cod_original_sg_symbol_H-M P21/c
_cod_database_code 7204596

loop_
_symmetry_equiv_pos_as_xyz
'x, y, z'
'-x, y+1/2, -z+1/2'
'-x, -y, -z'
'x, -y-1/2, z-1/2'

loop_
_atom_site_label
_atom_site_type_symbol
_atom_site_fract_x
_atom_site_fract_y
_atom_site_fract_z
_atom_site_U_iso_or_equiv
_atom_site_adp_type
_atom_site_occupancy
_atom_site_symmetry_multiplicity
_atom_site_calc_flag
_atom_site_refinement_flags
_atom_site_disorder_assembly
_atom_site_disorder_group
S S 0.62089(4) 0.11062(11) 0.33943(3) 0.0472(2) Uani 1 1 d . . .
N3 N 0.56671(11) 0.3887(3) 0.08150(9) 0.0391(5) Uani 1 1 d . . .
O5 O 0.60077(10) 0.0561(3) 0.39828(8) 0.0565(5) Uani 1 1 d . . .
O2 O 0.98582(10) 0.8850(3) 0.10033(10) 0.0625(5) Uani 1 1 d . . .
N4 N 0.61688(15) 0.6429(4) 0.02933(12) 0.0507(7) Uani 1 1 d . . .
N1 N 0.58715(13) 0.4145(4) 0.19483(12) 0.0467(6) Uani 1 1 d . . .
C5 C 0.64064(14) 0.6865(4) 0.14507(12) 0.0380(6) Uani 1 1 d . . .
O1W O 0.41702(14) 0.9015(4) 0.02286(12) 0.0664(6) Uani 1 1 d . . .
C4 C 0.60749(13) 0.5715(4) 0.08495(12) 0.0367(6) Uani 1 1 d . . .
O1 O 0.95265(10) 0.5796(3) 0.17405(9) 0.0612(5) Uani 1 1 d . . .
O4 O 0.56722(10) 0.0179(3) 0.27973(8) 0.0606(5) Uani 1 1 d . . .
C2 C 0.55547(15) 0.3162(4) 0.13697(14) 0.0401(6) Uani 1 1 d . . .
N2 N 0.51327(15) 0.1407(4) 0.13538(15) 0.0521(7) Uani 1 1 d . . .
C6 C 0.62855(16) 0.5994(5) 0.19876(14) 0.0474(7) Uani 1 1 d . . .
O6 O 0.63000(12) 0.3379(3) 0.33314(9) 0.0639(6) Uani 1 1 d . . .
C7 C 0.68428(17) 0.8931(5) 0.14803(16) 0.0468(7) Uani 1 1 d . . .
C8 C 0.76406(14) 0.8818(4) 0.13406(12) 0.0407(6) Uani 1 1 d . . .
C11 C 0.91085(15) 0.8804(4) 0.10942(13) 0.0462(7) Uani 1 1 d . . .
C12 C 0.85442(16) 1.0327(4) 0.08104(13) 0.0475(7) Uani 1 1 d . . .
C13 C 0.78068(16) 1.0326(4) 0.09302(14) 0.0456(7) Uani 1 1 d . . .
C10 C 0.89373(15) 0.7256(4) 0.14927(13) 0.0453(7) Uani 1 1 d . . .
C18 C 0.77213(19) 0.0997(6) 0.32611(15) 0.0615(8) Uani 1 1 d . . .
O3 O 0.87589(11) 1.1777(3) 0.04177(10) 0.0662(6) Uani 1 1 d . . .
C17 C 0.71596(15) -0.0050(4) 0.34812(13) 0.0455(7) Uani 1 1 d . . .
C9 C 0.81999(16) 0.7275(5) 0.16191(13) 0.0461(7) Uani 1 1 d . . .
C22 C 0.7323(2) -0.2056(5) 0.37479(16) 0.0650(9) Uani 1 1 d . . .
C20 C 0.8616(3) -0.1937(9) 0.3584(2) 0.0972(15) Uani 1 1 d . . .
C16 C 0.8178(3) 1.3305(7) 0.0091(2) 0.0750(11) Uani 1 1 d . . .
C15 C 0.9908(3) 0.7548(8) 0.0471(2) 0.0843(12) Uani 1 1 d . . .
C14 C 0.9378(3) 0.4144(7) 0.2143(2) 0.0753(11) Uani 1 1 d . . .
C19 C 0.8447(2) 0.0033(9) 0.3315(2) 0.0866(13) Uani 1 1 d . . .
C21 C 0.8053(3) -0.2992(7) 0.3795(2) 0.0881(12) Uani 1 1 d . . .
H9 H 0.8100(13) 0.621(3) 0.1875(11) 0.043(7) Uiso 1 1 d . . .
H7B H 0.6914(12) 0.945(3) 0.1910(11) 0.038(7) Uiso 1 1 d . . .
H13 H 0.7430(12) 1.137(3) 0.0761(10) 0.029(6) Uiso 1 1 d . . .
H7A H 0.6502(14) 0.987(4) 0.1161(12) 0.055(8) Uiso 1 1 d . . .
H2A H 0.5090(18) 0.099(5) 0.1740(15) 0.097(12) Uiso 1 1 d . . .
H16B H 0.7682(19) 1.251(5) -0.0197(15) 0.102(13) Uiso 1 1 d . . .
H4A H 0.5972(17) 0.570(5) -0.0089(14) 0.083(11) Uiso 1 1 d . . .
H14C H 0.9839(17) 0.331(4) 0.2234(13) 0.079(11) Uiso 1 1 d . . .
H4B H 0.6377(14) 0.765(4) 0.0280(11) 0.044(8) Uiso 1 1 d . . .
H16A H 0.8428(17) 1.409(4) -0.0179(15) 0.091(11) Uiso 1 1 d . . .
H18 H 0.7587(14) 0.246(4) 0.3093(12) 0.060(9) Uiso 1 1 d . . .
H2W H 0.4054(19) 0.805(5) 0.0532(18) 0.121(14) Uiso 1 1 d . . .
H14B H 0.927(2) 0.477(5) 0.2526(17) 0.114(15) Uiso 1 1 d . . .
H1 H 0.5828(15) 0.370(4) 0.2330(13) 0.073(10) Uiso 1 1 d . . .
H2B H 0.4890(15) 0.070(4) 0.0970(13) 0.061(10) Uiso 1 1 d . . .
H14A H 0.889(2) 0.333(5) 0.1919(17) 0.118(14) Uiso 1 1 d . . .
H16C H 0.8037(16) 1.412(4) 0.0402(14) 0.074(11) Uiso 1 1 d . . .
H22 H 0.6942(17) -0.272(5) 0.3910(14) 0.082(11) Uiso 1 1 d . . .
H15A H 1.042(2) 0.790(5) 0.0445(15) 0.099(12) Uiso 1 1 d . . .
H21 H 0.8157(19) -0.445(5) 0.3986(16) 0.107(13) Uiso 1 1 d . . .
H15C H 0.984(2) 0.587(6) 0.0588(18) 0.129(15) Uiso 1 1 d . . .
H15B H 0.948(2) 0.794(5) 0.0069(18) 0.115(15) Uiso 1 1 d . . .
H20 H 0.914(2) -0.261(5) 0.3638(16) 0.115(13) Uiso 1 1 d . . .
H19 H 0.878(2) 0.081(5) 0.3182(18) 0.116(16) Uiso 1 1 d . . .
H1W H 0.4310(19) 0.837(5) -0.0051(16) 0.097(15) Uiso 1 1 d . . .
H6 H 0.6497(14) 0.661(4) 0.2427(12) 0.060(8) Uiso 1 1 d . . .

loop_
_atom_site_aniso_label
_atom_site_aniso_U_11
_atom_site_aniso_U_22
_atom_site_aniso_U_33
_atom_site_aniso_U_23
_atom_site_aniso_U_13
_atom_site_aniso_U_12
S 0.0515(4) 0.0541(5) 0.0384(4) -0.0003(4) 0.0174(4) -0.0056(4)
N3 0.0393(12) 0.0426(13) 0.0354(13) 0.0019(11) 0.0113(10) -0.0017(11)
O5 0.0725(14) 0.0679(13) 0.0377(11) 0.0025(10) 0.0295(10) -0.0065(10)
O2 0.0367(12) 0.0769(14) 0.0756(15) -0.0017(12) 0.0196(10) -0.0024(10)
N4 0.0706(18) 0.0460(17) 0.0358(16) -0.0036(13) 0.0167(14) -0.0179(14)
N1 0.0512(15) 0.0582(17) 0.0355(15) 0.0045(13) 0.0204(12) 0.0016(13)
C5 0.0348(15) 0.0449(17) 0.0373(16) -0.0027(13) 0.0152(13) 0.0006(12)
O1W 0.0928(17) 0.0541(14) 0.0579(15) 0.0035(13) 0.0315(13) -0.0069(13)
C4 0.0343(15) 0.0442(17) 0.0315(16) 0.0033(13) 0.0096(12) 0.0038(13)
O1 0.0483(12) 0.0613(13) 0.0691(14) 0.0117(12) 0.0107(10) 0.0117(10)
O4 0.0501(12) 0.0896(14) 0.0391(11) -0.0118(10) 0.0093(10) -0.0126(11)
C2 0.0367(16) 0.0407(17) 0.0447(18) 0.0064(14) 0.0150(14) 0.0106(13)
N2 0.0551(16) 0.0479(17) 0.057(2) 0.0034(15) 0.0231(15) -0.0035(13)
C6 0.0444(17) 0.060(2) 0.0390(18) -0.0084(17) 0.0146(14) -0.0002(16)
O6 0.0861(15) 0.0438(12) 0.0681(14) 0.0060(10) 0.0328(12) 0.0001(11)
C7 0.0486(18) 0.0469(18) 0.0466(19) -0.0097(17) 0.0170(16) -0.0020(16)
C8 0.0371(15) 0.0454(16) 0.0383(16) -0.0063(14) 0.0097(13) -0.0028(14)
C11 0.0334(16) 0.0572(18) 0.0468(17) -0.0014(15) 0.0105(13) -0.0020(15)
C12 0.0395(17) 0.0530(18) 0.0489(19) 0.0013(14) 0.0121(14) -0.0050(15)
C13 0.0382(17) 0.0449(18) 0.0497(19) 0.0026(14) 0.0074(15) 0.0043(15)
C10 0.0365(17) 0.0470(17) 0.0468(18) -0.0033(14) 0.0044(14) 0.0037(14)
C18 0.057(2) 0.073(2) 0.057(2) -0.0056(19) 0.0205(17) -0.005(2)
O3 0.0561(13) 0.0697(14) 0.0771(15) 0.0260(12) 0.0266(11) 0.0035(11)
C17 0.0460(17) 0.0470(17) 0.0400(17) -0.0067(13) 0.0082(14) -0.0069(14)
C9 0.0488(19) 0.0482(19) 0.0409(18) -0.0001(15) 0.0129(15) -0.0069(16)
C22 0.064(2) 0.060(2) 0.064(2) -0.0094(18) 0.0076(19) -0.005(2)
C20 0.067(3) 0.131(4) 0.084(3) -0.028(3) 0.009(2) 0.028(3)
C16 0.075(3) 0.075(3) 0.077(3) 0.026(2) 0.028(3) 0.010(2)
C15 0.060(3) 0.126(4) 0.076(3) -0.003(3) 0.034(2) 0.013(3)
C14 0.069(3) 0.061(3) 0.086(3) 0.017(2) 0.010(2) 0.016(2)
C19 0.059(3) 0.129(4) 0.075(3) -0.010(3) 0.026(2) -0.008(3)
C21 0.091(3) 0.070(3) 0.087(3) -0.015(2) 0.003(3) 0.017(3)

loop_
_atom_type_symbol
_atom_type_description
_atom_type_scat_dispersion_real
_atom_type_scat_dispersion_imag
_atom_type_scat_source
S S 0.1246 0.1234 'International Tables Vol C Tables 4.2.6.8 and 6.1.1.4'
O O 0.0106 0.0060 'International Tables Vol C Tables 4.2.6.8 and 6.1.1.4'
N N 0.0061 0.0033 'International Tables Vol C Tables 4.2.6.8 and 6.1.1.4'
C C 0.0033 0.0016 'International Tables Vol C Tables 4.2.6.8 and 6.1.1.4'
H H 0.0000 0.0000 'International Tables Vol C Tables 4.2.6.8 and 6.1.1.4'

loop_
_geom_angle_atom_site_label_1
_geom_angle_atom_site_label_2
_geom_angle_atom_site_label_3
_geom_angle
_geom_angle_site_symmetry_1
_geom_angle_site_symmetry_3
_geom_angle_publ_flag
O5 S O4 113.66(11) . . ?
O5 S O6 112.18(11) . . ?
O4 S O6 112.11(12) . . ?
O5 S C17 106.30(12) . . ?
O4 S C17 105.02(12) . . ?
O6 S C17 106.88(13) . . ?
C2 N3 C4 117.6(2) . . ?
C11 O2 C15 113.0(2) . . ?
C2 N1 C6 121.1(2) . . ?
C6 C5 C4 115.4(2) . . ?
C6 C5 C7 122.0(3) . . ?
C4 C5 C7 122.6(2) . . ?
N4 C4 N3 116.8(2) . . ?
N4 C4 C5 120.1(2) . . ?
N3 C4 C5 123.1(2) . . ?
C10 O1 C14 118.3(2) . . ?
N2 C2 N3 119.6(3) . . ?
N2 C2 N1 118.7(3) . . ?
N3 C2 N1 121.6(3) . . ?
C5 C6 N1 121.1(3) . . ?
C5 C7 C8 115.9(2) . . ?
C9 C8 C13 120.0(2) . . ?
C9 C8 C7 121.5(3) . . ?
C13 C8 C7 118.4(3) . . ?
C12 C11 O2 120.4(2) . . ?
C12 C11 C10 120.1(2) . . ?
O2 C11 C10 119.5(2) . . ?
O3 C12 C11 116.2(2) . . ?
O3 C12 C13 123.8(3) . . ?
C11 C12 C13 119.9(3) . . ?
C8 C13 C12 120.2(3) . . ?
O1 C10 C11 115.8(2) . . ?
O1 C10 C9 124.4(3) . . ?
C11 C10 C9 119.8(3) . . ?
C17 C18 C19 119.5(4) . . ?
C12 O3 C16 117.8(2) . . ?
C18 C17 C22 120.0(3) . . ?
C18 C17 S 120.6(2) . . ?
C22 C17 S 119.3(2) . . ?
C8 C9 C10 119.9(3) . . ?
C21 C22 C17 119.5(4) . . ?
C19 C20 C21 119.7(4) . . ?
C20 C19 C18 120.8(4) . . ?
C20 C21 C22 120.5(4) . . ?

loop_
_geom_bond_atom_site_label_1
_geom_bond_atom_site_label_2
_geom_bond_distance
_geom_bond_site_symmetry_2
_geom_bond_publ_flag
S O5 1.4465(16) . ?
S O4 1.4557(17) . ?
S O6 1.4564(18) . ?
S C17 1.775(3) . ?
N3 C2 1.339(3) . ?
N3 C4 1.348(3) . ?
O2 C11 1.385(3) . ?
O2 C15 1.427(4) . ?
N4 C4 1.327(3) . ?
N1 C2 1.342(3) . ?
N1 C6 1.365(3) . ?
C5 C6 1.345(3) . ?
C5 C4 1.435(3) . ?
C5 C7 1.505(3) . ?
O1 C10 1.365(3) . ?
O1 C14 1.426(4) . ?
C2 N2 1.327(3) . ?
C7 C8 1.517(3) . ?
C8 C9 1.381(3) . ?
C8 C13 1.384(3) . ?
C11 C12 1.380(3) . ?
C11 C10 1.388(3) . ?
C12 O3 1.370(3) . ?
C12 C13 1.391(3) . ?
C10 C9 1.397(3) . ?
C18 C17 1.382(4) . ?
C18 C19 1.382(5) . ?
O3 C16 1.421(4) . ?
C17 C22 1.384(4) . ?
C22 C21 1.384(5) . ?
C20 C19 1.366(6) . ?
C20 C21 1.375(5) . ?

loop_
_cod_related_entry_id
_cod_related_entry_database
_cod_related_entry_code
1 ChemSpider 21149571
